data_4303395
loop_
_publ_author_name
'Jian Zhang'
'Fangrui Zheng'
'Hoi-Shan Chan'
'Zuowei Xie'

_publ_section_title
;
Reaction of a 14-Vertex Carborane with Nucleophiles: Formation
of nido-C2B12, nido-C2B11, and closo-CB11 Carborane Anions
;
_journal_name_full 'Inorganic Chemistry'
_journal_page_first 9786
_journal_page_last 9791
_journal_paper_doi 10.1021/ic901335w
_journal_volume 48
_journal_year 2009
_chemical_formula_sum 'C9 H30 B11 N O'
_chemical_formula_weight 287.25
_chemical_name_systematic
; 
 ? 
;
_space_group_IT_number 14
_symmetry_cell_setting monoclinic
_symmetry_space_group_name_Hall '-P 2yn'
_symmetry_space_group_name_H-M 'P 1 21/n 1'
_atom_sites_solution_hydrogens geom
_atom_sites_solution_primary direct
_atom_sites_solution_secondary difmap
_audit_creation_method SHELXL-97
_cell_angle_alpha 90.00
_cell_angle_beta 109.850(4)
_cell_angle_gamma 90.00
_cell_formula_units_Z 4
_cell_length_a 11.706(3)
_cell_length_b 12.298(3)
_cell_length_c 13.143(3)
_cell_measurement_temperature 293(2)
_cell_volume 1779.7(8)
_computing_cell_refinement 'BRUKER SMART CCD DIFFRACTOMETER'
_computing_data_collection 'BRUKER SMART CCD DIFFRACTOMETER'
_computing_data_reduction 'BRUKER SMART CCD DIFFRACTOMETER'
_computing_molecular_graphics 'SIEMENS SHELXTL'
_computing_publication_material 'SIEMENS SHELXTL'
_computing_structure_refinement 'SHELXL-97 (Sheldrick, 2008)'
_computing_structure_solution 'SHELXS-97 (Sheldrick, 2008)'
_diffrn_ambient_temperature 293(2)
_diffrn_measured_fraction_theta_full 0.999
_diffrn_measured_fraction_theta_max 0.999
_diffrn_measurement_device_type 'BRUKER SMART CCD DIFFRACTOMETER'
_diffrn_measurement_method 'OMEGA SCAN'
_diffrn_radiation_monochromator graphite
_diffrn_radiation_source 'fine-focus sealed tube'
_diffrn_radiation_type MoK\a
_diffrn_radiation_wavelength 0.71073
_diffrn_reflns_av_R_equivalents 0.0451
_diffrn_reflns_av_sigmaI/netI 0.0464
_diffrn_reflns_limit_h_max 13
_diffrn_reflns_limit_h_min -13
_diffrn_reflns_limit_k_max 14
_diffrn_reflns_limit_k_min -12
_diffrn_reflns_limit_l_max 14
_diffrn_reflns_limit_l_min -15
_diffrn_reflns_number 9414
_diffrn_reflns_theta_full 25.00
_diffrn_reflns_theta_max 25.00
_diffrn_reflns_theta_min 2.02
_exptl_absorpt_coefficient_mu 0.056
_exptl_absorpt_correction_T_max 1.0000
_exptl_absorpt_correction_T_min 0.705784
_exptl_absorpt_correction_type multi-scan
_exptl_crystal_colour colourless
_exptl_crystal_density_diffrn 1.072
_exptl_crystal_density_method 'not measured'
_exptl_crystal_description block
_exptl_crystal_F_000 616
_exptl_crystal_size_max 0.50
_exptl_crystal_size_mid 0.30
_exptl_crystal_size_min 0.20
_refine_diff_density_max 0.379
_refine_diff_density_min -0.200
_refine_diff_density_rms 0.052
_refine_ls_extinction_method none
_refine_ls_goodness_of_fit_ref 1.022
_refine_ls_hydrogen_treatment riding
_refine_ls_matrix_type full
_refine_ls_number_parameters 199
_refine_ls_number_reflns 3127
_refine_ls_number_restraints 6
_refine_ls_restrained_S_all 1.048
_refine_ls_R_factor_all 0.0955
_refine_ls_R_factor_gt 0.0681
_refine_ls_shift/su_max 0.004
_refine_ls_shift/su_mean 0.001
_refine_ls_structure_factor_coef Fsqd
_refine_ls_weighting_details 'calc w=1/[\s^2^(Fo^2^)+(0.1100P)^2^+0.7494P] where P=(Fo^2^+2Fc^2^)/3'
_refine_ls_weighting_scheme calc
_refine_ls_wR_factor_gt 0.1772
_refine_ls_wR_factor_ref 0.2043
_reflns_number_gt 2180
_reflns_number_total 3127
_reflns_threshold_expression >2sigma(I)
_cod_data_source_file ic901335w_si_001_1.cif
_cod_data_source_block '[Me3NH][2b]'
_cod_depositor_comments
;
The following automatic conversions were performed:
'_symmetry_cell_setting' value 'Monoclinic' changed to 'monoclinic'
according to '/home/saulius/struct/CIF-dictionaries/cif_core.dic'
dictionary named 'cif_core.dic' version 2.4.1 from 2010-06-29.

Automatic conversion script
Id: cif_fix_enum 1527 2010-12-29 10:47:43Z saulius 
;
_cod_original_cell_volume 1779.6(6)
_cod_database_code 4303395

loop_
_symmetry_equiv_pos_as_xyz
'x, y, z'
'-x+1/2, y+1/2, -z+1/2'
'-x, -y, -z'
'x-1/2, -y-1/2, z-1/2'

loop_
_atom_site_label
_atom_site_type_symbol
_atom_site_fract_x
_atom_site_fract_y
_atom_site_fract_z
_atom_site_U_iso_or_equiv
_atom_site_adp_type
_atom_site_occupancy
_atom_site_symmetry_multiplicity
_atom_site_calc_flag
_atom_site_refinement_flags
_atom_site_disorder_assembly
_atom_site_disorder_group
O1 O 0.87648(18) 0.36820(13) 0.63469(14) 0.0513(6) Uani 1 1 d . . .
N1 N 0.8303(2) 0.15284(16) 0.58529(17) 0.0444(6) Uani 1 1 d . . .
B2 B 0.7057(2) 0.6312(2) 0.5062(2) 0.0304(6) Uani 1 1 d . . .
B3 B 0.7987(3) 0.7091(2) 0.4511(2) 0.0375(7) Uani 1 1 d . . .
H3 H 0.8983 0.7046 0.4859 0.045 Uiso 1 1 calc R . .
B4 B 0.7234(3) 0.7220(2) 0.3104(2) 0.0427(7) Uani 1 1 d . . .
H4 H 0.7743 0.7255 0.2538 0.051 Uiso 1 1 calc R . .
B5 B 0.5821(3) 0.6541(2) 0.2764(2) 0.0423(7) Uani 1 1 d . . .
H5 H 0.5410 0.6138 0.1977 0.051 Uiso 1 1 calc R . .
B6 B 0.5708(3) 0.5985(2) 0.3968(2) 0.0360(7) Uani 1 1 d . . .
H6 H 0.5217 0.5220 0.3959 0.043 Uiso 1 1 calc R . .
B7 B 0.7116(3) 0.7756(2) 0.5185(2) 0.0390(7) Uani 1 1 d . . .
H7 H 0.7537 0.8158 0.5971 0.047 Uiso 1 1 calc R . .
B8 B 0.7224(3) 0.8312(2) 0.3970(3) 0.0440(7) Uani 1 1 d . . .
H8 H 0.7716 0.9074 0.3967 0.053 Uiso 1 1 calc R . .
B9 B 0.5879(3) 0.7970(2) 0.2888(2) 0.0443(7) Uani 1 1 d . . .
H9 H 0.5498 0.8506 0.2183 0.053 Uiso 1 1 calc R . .
B10 B 0.4934(3) 0.7199(2) 0.3433(2) 0.0432(7) Uani 1 1 d . . .
H10 H 0.3937 0.7234 0.3084 0.052 Uiso 1 1 calc R . .
B11 B 0.5704(3) 0.7063(2) 0.4855(2) 0.0378(7) Uani 1 1 d . . .
H11 H 0.5207 0.7010 0.5429 0.045 Uiso 1 1 calc R . .
B12 B 0.5808(3) 0.8298(2) 0.4183(2) 0.0430(7) Uani 1 1 d . . .
H12 H 0.5377 0.9052 0.4322 0.052 Uiso 1 1 calc R . .
C1 C 0.7081(2) 0.60717(18) 0.37816(18) 0.0331(6) Uani 1 1 d . . .
C11 C 0.7697(3) 0.5022(2) 0.3620(2) 0.0445(7) Uani 1 1 d . . .
H11A H 0.7215 0.4702 0.2934 0.053 Uiso 1 1 calc R . .
H11B H 0.8485 0.5202 0.3576 0.053 Uiso 1 1 calc R . .
C12 C 0.7868(3) 0.4181(2) 0.4506(2) 0.0478(7) Uani 1 1 d . . .
H12A H 0.7082 0.3879 0.4444 0.057 Uiso 1 1 calc R . .
H12B H 0.8366 0.3593 0.4395 0.057 Uiso 1 1 calc R . .
C13 C 0.8454(2) 0.46243(19) 0.5636(2) 0.0416(6) Uani 1 1 d . . .
H13A H 0.9206 0.4999 0.5672 0.050 Uiso 1 1 calc R . .
C14 C 0.7650(2) 0.54172(19) 0.59649(18) 0.0363(6) Uani 1 1 d . . .
H14A H 0.8128 0.5778 0.6629 0.044 Uiso 1 1 calc R . .
H14B H 0.7008 0.5016 0.6109 0.044 Uiso 1 1 calc R . .
C15 C 0.9425(3) 0.3921(3) 0.7451(2) 0.0648(9) Uani 1 1 d . . .
H15A H 0.9592 0.3258 0.7861 0.097 Uiso 1 1 calc R . .
H15B H 0.8952 0.4395 0.7732 0.097 Uiso 1 1 calc R . .
H15C H 1.0176 0.4271 0.7504 0.097 Uiso 1 1 calc R . .
C16 C 0.8327(6) 0.1023(3) 0.6871(3) 0.1229(19) Uani 1 1 d U . .
H16A H 0.7671 0.1305 0.7076 0.184 Uiso 1 1 calc R . .
H16B H 0.9085 0.1184 0.7428 0.184 Uiso 1 1 calc R . .
H16C H 0.8239 0.0250 0.6777 0.184 Uiso 1 1 calc R . .
C17 C 0.7119(3) 0.1331(3) 0.5001(4) 0.0977(15) Uani 1 1 d . . .
H17A H 0.6479 0.1589 0.5242 0.147 Uiso 1 1 calc R . .
H17B H 0.7018 0.0566 0.4855 0.147 Uiso 1 1 calc R . .
H17C H 0.7090 0.1710 0.4355 0.147 Uiso 1 1 calc R . .
C18 C 0.9277(4) 0.1139(3) 0.5493(4) 0.0933(14) Uani 1 1 d . . .
H18A H 0.9223 0.1490 0.4826 0.140 Uiso 1 1 calc R . .
H18B H 0.9204 0.0367 0.5384 0.140 Uiso 1 1 calc R . .
H18C H 1.0047 0.1304 0.6032 0.140 Uiso 1 1 calc R . .
H1 H 0.8397 0.2263 0.5980 0.050 Uiso 1 1 d . . .

loop_
_atom_site_aniso_label
_atom_site_aniso_U_11
_atom_site_aniso_U_22
_atom_site_aniso_U_33
_atom_site_aniso_U_23
_atom_site_aniso_U_13
_atom_site_aniso_U_12
O1 0.0686(14) 0.0335(10) 0.0439(11) 0.0060(8) 0.0090(9) 0.0090(9)
N1 0.0573(15) 0.0313(11) 0.0510(13) 0.0031(9) 0.0268(12) 0.0059(10)
B2 0.0311(15) 0.0306(13) 0.0315(14) -0.0026(10) 0.0133(11) 0.0021(11)
B3 0.0306(15) 0.0357(15) 0.0475(17) 0.0010(12) 0.0148(13) -0.0034(11)
B4 0.0499(19) 0.0409(16) 0.0453(17) 0.0075(13) 0.0266(15) 0.0042(13)
B5 0.0501(19) 0.0428(16) 0.0303(14) 0.0016(12) 0.0088(13) 0.0017(13)
B6 0.0345(16) 0.0352(15) 0.0375(15) 0.0000(11) 0.0112(12) -0.0036(11)
B7 0.0445(18) 0.0317(14) 0.0387(15) -0.0064(11) 0.0113(13) 0.0004(12)
B8 0.0464(18) 0.0322(15) 0.0558(18) 0.0041(13) 0.0206(15) -0.0034(13)
B9 0.0501(19) 0.0420(16) 0.0408(16) 0.0087(13) 0.0153(14) 0.0067(14)
B10 0.0347(17) 0.0467(17) 0.0455(17) 0.0062(13) 0.0099(14) 0.0052(13)
B11 0.0365(16) 0.0398(15) 0.0409(16) 0.0011(12) 0.0182(13) 0.0058(12)
B12 0.0463(19) 0.0336(15) 0.0510(18) 0.0002(13) 0.0192(15) 0.0082(12)
C1 0.0390(14) 0.0316(12) 0.0318(12) 0.0000(9) 0.0162(11) 0.0020(10)
C11 0.0594(17) 0.0404(14) 0.0401(14) -0.0007(11) 0.0252(13) 0.0101(12)
C12 0.0646(19) 0.0353(13) 0.0467(16) -0.0002(11) 0.0231(14) 0.0128(12)
C13 0.0499(16) 0.0326(13) 0.0428(14) 0.0062(11) 0.0164(12) 0.0068(11)
C14 0.0389(14) 0.0377(13) 0.0343(12) 0.0006(10) 0.0152(11) 0.0024(10)
C15 0.077(2) 0.0590(18) 0.0462(17) 0.0089(14) 0.0051(16) 0.0075(16)
C16 0.225(6) 0.080(3) 0.091(3) 0.033(2) 0.090(3) 0.021(3)
C17 0.060(2) 0.060(2) 0.159(4) -0.020(2) 0.018(3) 0.0024(18)
C18 0.077(3) 0.071(2) 0.160(4) -0.011(2) 0.076(3) 0.001(2)

loop_
_atom_type_symbol
_atom_type_description
_atom_type_scat_dispersion_real
_atom_type_scat_dispersion_imag
_atom_type_scat_source
C C 0.0033 0.0016 'International Tables Vol C Tables 4.2.6.8 and 6.1.1.4'
H H 0.0000 0.0000 'International Tables Vol C Tables 4.2.6.8 and 6.1.1.4'
B B 0.0013 0.0007 'International Tables Vol C Tables 4.2.6.8 and 6.1.1.4'
N N 0.0061 0.0033 'International Tables Vol C Tables 4.2.6.8 and 6.1.1.4'
O O 0.0106 0.0060 'International Tables Vol C Tables 4.2.6.8 and 6.1.1.4'

loop_
_geom_angle_atom_site_label_1
_geom_angle_atom_site_label_2
_geom_angle_atom_site_label_3
_geom_angle
_geom_angle_site_symmetry_1
_geom_angle_site_symmetry_3
_geom_angle_publ_flag
C15 O1 C13 114.9(2) . . ?
C18 N1 C16 112.5(3) . . ?
C18 N1 C17 109.7(3) . . ?
C16 N1 C17 110.1(3) . . ?
C14 B2 C1 117.57(18) . . ?
C14 B2 B11 127.91(19) . . ?
C1 B2 B11 104.48(18) . . ?
C14 B2 B3 120.2(2) . . ?
C1 B2 B3 58.52(14) . . ?
B11 B2 B3 107.16(18) . . ?
C14 B2 B7 128.8(2) . . ?
C1 B2 B7 104.27(18) . . ?
B11 B2 B7 59.98(15) . . ?
B3 B2 B7 59.31(15) . . ?
C14 B2 B6 119.2(2) . . ?
C1 B2 B6 58.44(14) . . ?
B11 B2 B6 59.53(15) . . ?
B3 B2 B6 106.87(18) . . ?
B7 B2 B6 107.07(19) . . ?
C1 B3 B7 105.54(19) . . ?
C1 B3 B4 58.97(15) . . ?
B7 B3 B4 108.5(2) . . ?
C1 B3 B8 105.4(2) . . ?
B7 B3 B8 60.54(16) . . ?
B4 B3 B8 59.88(16) . . ?
C1 B3 B2 58.99(14) . . ?
B7 B3 B2 60.49(15) . . ?
B4 B3 B2 108.6(2) . . ?
B8 B3 B2 109.0(2) . . ?
C1 B4 B8 105.53(19) . . ?
C1 B4 B3 58.90(15) . . ?
B8 B4 B3 60.16(16) . . ?
C1 B4 B5 59.20(15) . . ?
B8 B4 B5 108.1(2) . . ?
B3 B4 B5 108.2(2) . . ?
C1 B4 B9 105.5(2) . . ?
B8 B4 B9 60.33(17) . . ?
B3 B4 B9 108.4(2) . . ?
B5 B4 B9 59.74(17) . . ?
C1 B5 B9 105.5(2) . . ?
C1 B5 B10 105.10(19) . . ?
B9 B5 B10 60.61(17) . . ?
C1 B5 B4 58.71(16) . . ?
B9 B5 B4 60.22(17) . . ?
B10 B5 B4 108.4(2) . . ?
C1 B5 B6 58.66(15) . . ?
B9 B5 B6 108.3(2) . . ?
B10 B5 B6 59.81(16) . . ?
B4 B5 B6 107.7(2) . . ?
C1 B6 B10 105.69(19) . . ?
C1 B6 B11 105.14(19) . . ?
B10 B6 B11 60.80(16) . . ?
C1 B6 B5 59.20(15) . . ?
B10 B6 B5 60.03(16) . . ?
B11 B6 B5 108.5(2) . . ?
C1 B6 B2 58.88(14) . . ?
B10 B6 B2 109.00(19) . . ?
B11 B6 B2 59.95(15) . . ?
B5 B6 B2 108.6(2) . . ?
B3 B7 B12 107.6(2) . . ?
B3 B7 B11 107.66(19) . . ?
B12 B7 B11 60.21(16) . . ?
B3 B7 B8 59.92(16) . . ?
B12 B7 B8 59.81(17) . . ?
B11 B7 B8 108.0(2) . . ?
B3 B7 B2 60.20(15) . . ?
B12 B7 B2 108.1(2) . . ?
B11 B7 B2 59.73(15) . . ?
B8 B7 B2 108.31(19) . . ?
B4 B8 B3 59.96(16) . . ?
B4 B8 B12 107.8(2) . . ?
B3 B8 B12 107.4(2) . . ?
B4 B8 B9 60.08(17) . . ?
B3 B8 B9 108.0(2) . . ?
B12 B8 B9 60.17(17) . . ?
B4 B8 B7 107.72(19) . . ?
B3 B8 B7 59.54(16) . . ?
B12 B8 B7 59.96(17) . . ?
B9 B8 B7 108.3(2) . . ?
B5 B9 B4 60.04(17) . . ?
B5 B9 B8 107.8(2) . . ?
B4 B9 B8 59.59(17) . . ?
B5 B9 B12 107.5(2) . . ?
B4 B9 B12 107.1(2) . . ?
B8 B9 B12 59.78(17) . . ?
B5 B9 B10 59.80(17) . . ?
B4 B9 B10 107.6(2) . . ?
B8 B9 B10 107.8(2) . . ?
B12 B9 B10 59.91(17) . . ?
B6 B10 B5 60.16(16) . . ?
B6 B10 B12 107.5(2) . . ?
B5 B10 B12 107.4(2) . . ?
B6 B10 B9 107.8(2) . . ?
B5 B10 B9 59.59(17) . . ?
B12 B10 B9 59.96(17) . . ?
B6 B10 B11 59.65(15) . . ?
B5 B10 B11 107.7(2) . . ?
B12 B10 B11 59.99(16) . . ?
B9 B10 B11 108.0(2) . . ?
B6 B11 B2 60.52(15) . . ?
B6 B11 B7 108.08(19) . . ?
B2 B11 B7 60.29(15) . . ?
B6 B11 B12 107.29(19) . . ?
B2 B11 B12 108.2(2) . . ?
B7 B11 B12 59.83(16) . . ?
B6 B11 B10 59.55(16) . . ?
B2 B11 B10 108.46(19) . . ?
B7 B11 B10 107.9(2) . . ?
B12 B11 B10 59.79(16) . . ?
B8 B12 B7 60.23(17) . . ?
B8 B12 B10 108.2(2) . . ?
B7 B12 B10 108.3(2) . . ?
B8 B12 B9 60.04(18) . . ?
B7 B12 B9 108.4(2) . . ?
B10 B12 B9 60.12(17) . . ?
B8 B12 B11 108.2(2) . . ?
B7 B12 B11 59.97(16) . . ?
B10 B12 B11 60.22(16) . . ?
B9 B12 B11 108.3(2) . . ?
C11 C1 B3 117.7(2) . . ?
C11 C1 B6 118.6(2) . . ?
B3 C1 B6 113.52(18) . . ?
C11 C1 B4 119.12(19) . . ?
B3 C1 B4 62.13(16) . . ?
B6 C1 B4 113.32(19) . . ?
C11 C1 B2 116.55(18) . . ?
B3 C1 B2 62.49(15) . . ?
B6 C1 B2 62.69(15) . . ?
B4 C1 B2 114.06(18) . . ?
C11 C1 B5 119.7(2) . . ?
B3 C1 B5 113.25(19) . . ?
B6 C1 B5 62.14(16) . . ?
B4 C1 B5 62.09(17) . . ?
B2 C1 B5 114.14(19) . . ?
C12 C11 C1 114.46(19) . . ?
C13 C12 C11 113.9(2) . . ?
O1 C13 C12 105.96(19) . . ?
O1 C13 C14 111.9(2) . . ?
C12 C13 C14 113.2(2) . . ?
C13 C14 B2 112.76(19) . . ?

loop_
_geom_bond_atom_site_label_1
_geom_bond_atom_site_label_2
_geom_bond_distance
_geom_bond_site_symmetry_2
_geom_bond_publ_flag
O1 C15 1.424(3) . ?
O1 C13 1.455(3) . ?
N1 C18 1.456(4) . ?
N1 C16 1.467(4) . ?
N1 C17 1.477(4) . ?
B2 C14 1.594(3) . ?
B2 C1 1.718(3) . ?
B2 B11 1.773(4) . ?
B2 B3 1.778(4) . ?
B2 B7 1.783(4) . ?
B2 B6 1.783(4) . ?
B3 C1 1.710(4) . ?
B3 B7 1.762(4) . ?
B3 B4 1.765(4) . ?
B3 B8 1.769(4) . ?
B4 C1 1.711(3) . ?
B4 B8 1.764(4) . ?
B4 B5 1.770(4) . ?
B4 B9 1.773(4) . ?
B5 C1 1.720(4) . ?
B5 B9 1.764(4) . ?
B5 B10 1.768(4) . ?
B5 B6 1.770(4) . ?
B6 C1 1.710(4) . ?
B6 B10 1.764(4) . ?
B6 B11 1.766(4) . ?
B7 B12 1.775(4) . ?
B7 B11 1.778(4) . ?
B7 B8 1.780(4) . ?
B8 B12 1.772(4) . ?
B8 B9 1.777(4) . ?
B9 B12 1.779(4) . ?
B9 B10 1.782(4) . ?
B10 B12 1.778(4) . ?
B10 B11 1.786(4) . ?
B11 B12 1.782(4) . ?
C1 C11 1.528(3) . ?
C11 C12 1.520(3) . ?
C12 C13 1.510(4) . ?
C13 C14 1.517(3) . ?

loop_
_geom_hbond_atom_site_label_D
_geom_hbond_atom_site_label_H
_geom_hbond_atom_site_label_A
_geom_hbond_distance_DH
_geom_hbond_distance_HA
_geom_hbond_distance_DA
_geom_hbond_angle_DHA
_geom_hbond_site_symmetry_A
N1 H1 O1 0.92 1.82 2.737(3) 173.1 .

loop_
_geom_torsion_atom_site_label_1
_geom_torsion_atom_site_label_2
_geom_torsion_atom_site_label_3
_geom_torsion_atom_site_label_4
_geom_torsion
_geom_torsion_site_symmetry_1
_geom_torsion_site_symmetry_2
_geom_torsion_site_symmetry_3
_geom_torsion_site_symmetry_4
_geom_torsion_publ_flag
C14 B2 B3 C1 105.8(2) . . . . ?
B11 B2 B3 C1 -96.77(19) . . . . ?
B7 B2 B3 C1 -134.4(2) . . . . ?
B6 B2 B3 C1 -34.21(17) . . . . ?
C14 B2 B3 B7 -119.9(2) . . . . ?
C1 B2 B3 B7 134.4(2) . . . . ?
B11 B2 B3 B7 37.62(18) . . . . ?
B6 B2 B3 B7 100.2(2) . . . . ?
C14 B2 B3 B4 139.0(2) . . . . ?
C1 B2 B3 B4 33.23(17) . . . . ?
B11 B2 B3 B4 -63.5(2) . . . . ?
B7 B2 B3 B4 -101.2(2) . . . . ?
B6 B2 B3 B4 -1.0(2) . . . . ?
C14 B2 B3 B8 -157.4(2) . . . . ?
C1 B2 B3 B8 96.9(2) . . . . ?
B11 B2 B3 B8 0.1(3) . . . . ?
B7 B2 B3 B8 -37.52(19) . . . . ?
B6 B2 B3 B8 62.7(2) . . . . ?
B7 B3 B4 C1 -97.4(2) . . . . ?
B8 B3 B4 C1 -134.9(2) . . . . ?
B2 B3 B4 C1 -33.23(17) . . . . ?
C1 B3 B4 B8 134.9(2) . . . . ?
B7 B3 B4 B8 37.54(19) . . . . ?
B2 B3 B4 B8 101.7(2) . . . . ?
C1 B3 B4 B5 34.05(18) . . . . ?
B7 B3 B4 B5 -63.4(2) . . . . ?
B8 B3 B4 B5 -100.9(2) . . . . ?
B2 B3 B4 B5 0.8(3) . . . . ?
C1 B3 B4 B9 97.3(2) . . . . ?
B7 B3 B4 B9 -0.1(3) . . . . ?
B8 B3 B4 B9 -37.6(2) . . . . ?
B2 B3 B4 B9 64.1(2) . . . . ?
B8 B4 B5 C1 -97.6(2) . . . . ?
B3 B4 B5 C1 -33.93(18) . . . . ?
B9 B4 B5 C1 -135.0(2) . . . . ?
C1 B4 B5 B9 135.0(2) . . . . ?
B8 B4 B5 B9 37.41(19) . . . . ?
B3 B4 B5 B9 101.1(2) . . . . ?
C1 B4 B5 B10 96.8(2) . . . . ?
B8 B4 B5 B10 -0.8(3) . . . . ?
B3 B4 B5 B10 62.9(2) . . . . ?
B9 B4 B5 B10 -38.18(19) . . . . ?
C1 B4 B5 B6 33.61(18) . . . . ?
B8 B4 B5 B6 -64.0(2) . . . . ?
B3 B4 B5 B6 -0.3(3) . . . . ?
B9 B4 B5 B6 -101.4(2) . . . . ?
B9 B5 B6 C1 -97.3(2) . . . . ?
B10 B5 B6 C1 -135.0(2) . . . . ?
B4 B5 B6 C1 -33.63(18) . . . . ?
C1 B5 B6 B10 135.0(2) . . . . ?
B9 B5 B6 B10 37.7(2) . . . . ?
B4 B5 B6 B10 101.4(2) . . . . ?
C1 B5 B6 B11 96.9(2) . . . . ?
B9 B5 B6 B11 -0.4(3) . . . . ?
B10 B5 B6 B11 -38.1(2) . . . . ?
B4 B5 B6 B11 63.3(3) . . . . ?
C1 B5 B6 B2 33.33(17) . . . . ?
B9 B5 B6 B2 -64.0(3) . . . . ?
B10 B5 B6 B2 -101.7(2) . . . . ?
B4 B5 B6 B2 -0.3(3) . . . . ?
C14 B2 B6 C1 -106.2(2) . . . . ?
B11 B2 B6 C1 134.57(19) . . . . ?
B3 B2 B6 C1 34.25(17) . . . . ?
B7 B2 B6 C1 96.55(19) . . . . ?
C14 B2 B6 B10 156.5(2) . . . . ?
C1 B2 B6 B10 -97.3(2) . . . . ?
B11 B2 B6 B10 37.32(19) . . . . ?
B3 B2 B6 B10 -63.0(2) . . . . ?
B7 B2 B6 B10 -0.7(3) . . . . ?
C14 B2 B6 B11 119.2(2) . . . . ?
C1 B2 B6 B11 -134.57(19) . . . . ?
B3 B2 B6 B11 -100.3(2) . . . . ?
B7 B2 B6 B11 -38.03(18) . . . . ?
C14 B2 B6 B5 -139.7(2) . . . . ?
C1 B2 B6 B5 -33.46(18) . . . . ?
B11 B2 B6 B5 101.1(2) . . . . ?
B3 B2 B6 B5 0.8(2) . . . . ?
B7 B2 B6 B5 63.1(2) . . . . ?
C1 B3 B7 B12 -61.7(2) . . . . ?
B4 B3 B7 B12 0.2(3) . . . . ?
B8 B3 B7 B12 37.5(2) . . . . ?
B2 B3 B7 B12 -101.1(2) . . . . ?
C1 B3 B7 B11 1.8(2) . . . . ?
B4 B3 B7 B11 63.7(2) . . . . ?
B8 B3 B7 B11 101.0(2) . . . . ?
B2 B3 B7 B11 -37.63(18) . . . . ?
C1 B3 B7 B8 -99.1(2) . . . . ?
B4 B3 B7 B8 -37.25(19) . . . . ?
B2 B3 B7 B8 -138.6(2) . . . . ?
C1 B3 B7 B2 39.47(17) . . . . ?
B4 B3 B7 B2 101.4(2) . . . . ?
B8 B3 B7 B2 138.6(2) . . . . ?
C14 B2 B7 B3 105.9(3) . . . . ?
C1 B2 B7 B3 -38.97(18) . . . . ?
B11 B2 B7 B3 -137.7(2) . . . . ?
B6 B2 B7 B3 -99.8(2) . . . . ?
C14 B2 B7 B12 -153.8(2) . . . . ?
C1 B2 B7 B12 61.4(2) . . . . ?
B11 B2 B7 B12 -37.29(19) . . . . ?
B3 B2 B7 B12 100.4(2) . . . . ?
B6 B2 B7 B12 0.5(3) . . . . ?
C14 B2 B7 B11 -116.5(3) . . . . ?
C1 B2 B7 B11 98.68(19) . . . . ?
B3 B2 B7 B11 137.7(2) . . . . ?
B6 B2 B7 B11 37.82(18) . . . . ?
C14 B2 B7 B8 142.9(2) . . . . ?
C1 B2 B7 B8 -1.9(3) . . . . ?
B11 B2 B7 B8 -100.6(2) . . . . ?
B3 B2 B7 B8 37.06(19) . . . . ?
B6 B2 B7 B8 -62.8(2) . . . . ?
C1 B4 B8 B3 38.98(19) . . . . ?
B5 B4 B8 B3 101.1(2) . . . . ?
B9 B4 B8 B3 138.2(2) . . . . ?
C1 B4 B8 B12 -61.2(3) . . . . ?
B3 B4 B8 B12 -100.2(2) . . . . ?
B5 B4 B8 B12 0.8(3) . . . . ?
B9 B4 B8 B12 38.0(2) . . . . ?
C1 B4 B8 B9 -99.2(2) . . . . ?
B3 B4 B8 B9 -138.2(2) . . . . ?
B5 B4 B8 B9 -37.15(19) . . . . ?
C1 B4 B8 B7 2.1(3) . . . . ?
B3 B4 B8 B7 -36.9(2) . . . . ?
B5 B4 B8 B7 64.1(3) . . . . ?
B9 B4 B8 B7 101.3(2) . . . . ?
C1 B3 B8 B4 -38.98(18) . . . . ?
B7 B3 B8 B4 -138.4(2) . . . . ?
B2 B3 B8 B4 -100.9(2) . . . . ?
C1 B3 B8 B12 61.9(2) . . . . ?
B7 B3 B8 B12 -37.5(2) . . . . ?
B4 B3 B8 B12 100.9(2) . . . . ?
B2 B3 B8 B12 0.0(3) . . . . ?
C1 B3 B8 B9 -1.6(3) . . . . ?
B7 B3 B8 B9 -101.0(2) . . . . ?
B4 B3 B8 B9 37.4(2) . . . . ?
B2 B3 B8 B9 -63.5(3) . . . . ?
C1 B3 B8 B7 99.4(2) . . . . ?
B4 B3 B8 B7 138.4(2) . . . . ?
B2 B3 B8 B7 37.50(19) . . . . ?
B3 B7 B8 B4 37.1(2) . . . . ?
B12 B7 B8 B4 -100.8(2) . . . . ?
B11 B7 B8 B4 -63.3(3) . . . . ?
B2 B7 B8 B4 -0.1(3) . . . . ?
B12 B7 B8 B3 -137.9(2) . . . . ?
B11 B7 B8 B3 -100.4(2) . . . . ?
B2 B7 B8 B3 -37.18(19) . . . . ?
B3 B7 B8 B12 137.9(2) . . . . ?
B11 B7 B8 B12 37.48(19) . . . . ?
B2 B7 B8 B12 100.7(2) . . . . ?
B3 B7 B8 B9 100.6(2) . . . . ?
B12 B7 B8 B9 -37.3(2) . . . . ?
B11 B7 B8 B9 0.2(3) . . . . ?
B2 B7 B8 B9 63.4(3) . . . . ?
C1 B5 B9 B4 38.80(18) . . . . ?
B10 B5 B9 B4 137.7(2) . . . . ?
B6 B5 B9 B4 100.3(2) . . . . ?
C1 B5 B9 B8 1.8(3) . . . . ?
B10 B5 B9 B8 100.7(2) . . . . ?
B4 B5 B9 B8 -37.0(2) . . . . ?
B6 B5 B9 B8 63.3(3) . . . . ?
C1 B5 B9 B12 -61.3(3) . . . . ?
B10 B5 B9 B12 37.6(2) . . . . ?
B4 B5 B9 B12 -100.1(2) . . . . ?
B6 B5 B9 B12 0.3(3) . . . . ?
C1 B5 B9 B10 -98.9(2) . . . . ?
B4 B5 B9 B10 -137.7(2) . . . . ?
B6 B5 B9 B10 -37.4(2) . . . . ?
C1 B4 B9 B5 -39.04(18) . . . . ?
B8 B4 B9 B5 -138.4(2) . . . . ?
B3 B4 B9 B5 -100.8(2) . . . . ?
C1 B4 B9 B8 99.3(2) . . . . ?
B3 B4 B9 B8 37.53(19) . . . . ?
B5 B4 B9 B8 138.4(2) . . . . ?
C1 B4 B9 B12 61.7(3) . . . . ?
B8 B4 B9 B12 -37.6(2) . . . . ?
B3 B4 B9 B12 -0.1(3) . . . . ?
B5 B4 B9 B12 100.7(2) . . . . ?
C1 B4 B9 B10 -1.4(3) . . . . ?
B8 B4 B9 B10 -100.7(2) . . . . ?
B3 B4 B9 B10 -63.2(3) . . . . ?
B5 B4 B9 B10 37.6(2) . . . . ?
B4 B8 B9 B5 37.2(2) . . . . ?
B3 B8 B9 B5 -0.1(3) . . . . ?
B12 B8 B9 B5 -100.3(2) . . . . ?
B7 B8 B9 B5 -63.2(3) . . . . ?
B3 B8 B9 B4 -37.35(19) . . . . ?
B12 B8 B9 B4 -137.5(2) . . . . ?
B7 B8 B9 B4 -100.4(2) . . . . ?
B4 B8 B9 B12 137.5(2) . . . . ?
B3 B8 B9 B12 100.2(2) . . . . ?
B7 B8 B9 B12 37.16(19) . . . . ?
B4 B8 B9 B10 100.3(2) . . . . ?
B3 B8 B9 B10 63.0(3) . . . . ?
B12 B8 B9 B10 -37.17(19) . . . . ?
B7 B8 B9 B10 0.0(3) . . . . ?
C1 B6 B10 B5 39.11(18) . . . . ?
B11 B6 B10 B5 138.0(2) . . . . ?
B2 B6 B10 B5 101.0(2) . . . . ?
C1 B6 B10 B12 -61.3(2) . . . . ?
B11 B6 B10 B12 37.56(19) . . . . ?
B5 B6 B10 B12 -100.4(2) . . . . ?
B2 B6 B10 B12 0.6(3) . . . . ?
C1 B6 B10 B9 2.0(3) . . . . ?
B11 B6 B10 B9 100.8(2) . . . . ?
B5 B6 B10 B9 -37.1(2) . . . . ?
B2 B6 B10 B9 63.9(2) . . . . ?
C1 B6 B10 B11 -98.8(2) . . . . ?
B5 B6 B10 B11 -138.0(2) . . . . ?
B2 B6 B10 B11 -36.95(19) . . . . ?
C1 B5 B10 B6 -38.71(18) . . . . ?
B9 B5 B10 B6 -138.2(2) . . . . ?
B4 B5 B10 B6 -100.2(2) . . . . ?
C1 B5 B10 B12 61.9(2) . . . . ?
B9 B5 B10 B12 -37.61(19) . . . . ?
B4 B5 B10 B12 0.4(3) . . . . ?
B6 B5 B10 B12 100.6(2) . . . . ?
C1 B5 B10 B9 99.5(2) . . . . ?
B4 B5 B10 B9 38.00(19) . . . . ?
B6 B5 B10 B9 138.2(2) . . . . ?
C1 B5 B10 B11 -1.4(3) . . . . ?
B9 B5 B10 B11 -100.9(2) . . . . ?
B4 B5 B10 B11 -62.9(2) . . . . ?
B6 B5 B10 B11 37.35(19) . . . . ?
B5 B9 B10 B6 37.38(19) . . . . ?
B4 B9 B10 B6 -0.3(3) . . . . ?
B8 B9 B10 B6 -63.2(3) . . . . ?
B12 B9 B10 B6 -100.3(2) . . . . ?
B4 B9 B10 B5 -37.7(2) . . . . ?
B8 B9 B10 B5 -100.6(2) . . . . ?
B12 B9 B10 B5 -137.7(2) . . . . ?
B5 B9 B10 B12 137.7(2) . . . . ?
B4 B9 B10 B12 100.0(2) . . . . ?
B8 B9 B10 B12 37.1(2) . . . . ?
B5 B9 B10 B11 100.4(2) . . . . ?
B4 B9 B10 B11 62.7(3) . . . . ?
B8 B9 B10 B11 -0.2(3) . . . . ?
B12 B9 B10 B11 -37.32(19) . . . . ?
C1 B6 B11 B2 -39.18(17) . . . . ?
B10 B6 B11 B2 -139.0(2) . . . . ?
B5 B6 B11 B2 -101.2(2) . . . . ?
C1 B6 B11 B7 -0.8(2) . . . . ?
B10 B6 B11 B7 -100.5(2) . . . . ?
B5 B6 B11 B7 -62.8(2) . . . . ?
B2 B6 B11 B7 38.42(18) . . . . ?
C1 B6 B11 B12 62.4(2) . . . . ?
B10 B6 B11 B12 -37.4(2) . . . . ?
B5 B6 B11 B12 0.3(3) . . . . ?
B2 B6 B11 B12 101.5(2) . . . . ?
C1 B6 B11 B10 99.8(2) . . . . ?
B5 B6 B11 B10 37.7(2) . . . . ?
B2 B6 B11 B10 139.0(2) . . . . ?
C14 B2 B11 B6 -105.0(3) . . . . ?
C1 B2 B11 B6 38.82(17) . . . . ?
B3 B2 B11 B6 99.8(2) . . . . ?
B7 B2 B11 B6 137.1(2) . . . . ?
C14 B2 B11 B7 117.9(3) . . . . ?
C1 B2 B11 B7 -98.33(19) . . . . ?
B3 B2 B11 B7 -37.32(18) . . . . ?
B6 B2 B11 B7 -137.1(2) . . . . ?
C14 B2 B11 B12 155.0(2) . . . . ?
C1 B2 B11 B12 -61.2(2) . . . . ?
B3 B2 B11 B12 -0.2(2) . . . . ?
B7 B2 B11 B12 37.16(19) . . . . ?
B6 B2 B11 B12 -100.0(2) . . . . ?
C14 B2 B11 B10 -141.6(2) . . . . ?
C1 B2 B11 B10 2.2(2) . . . . ?
B3 B2 B11 B10 63.2(2) . . . . ?
B7 B2 B11 B10 100.5(2) . . . . ?
B6 B2 B11 B10 -36.64(18) . . . . ?
B3 B7 B11 B6 -0.7(3) . . . . ?
B12 B7 B11 B6 99.9(2) . . . . ?
B8 B7 B11 B6 62.6(2) . . . . ?
B2 B7 B11 B6 -38.52(18) . . . . ?
B3 B7 B11 B2 37.84(18) . . . . ?
B12 B7 B11 B2 138.4(2) . . . . ?
B8 B7 B11 B2 101.1(2) . . . . ?
B3 B7 B11 B12 -100.6(2) . . . . ?
B8 B7 B11 B12 -37.30(18) . . . . ?
B2 B7 B11 B12 -138.4(2) . . . . ?
B3 B7 B11 B10 -63.6(2) . . . . ?
B12 B7 B11 B10 36.95(19) . . . . ?
B8 B7 B11 B10 -0.4(3) . . . . ?
B2 B7 B11 B10 -101.5(2) . . . . ?
B5 B10 B11 B6 -37.58(19) . . . . ?
B12 B10 B11 B6 -137.8(2) . . . . ?
B9 B10 B11 B6 -100.5(2) . . . . ?
B6 B10 B11 B2 37.06(19) . . . . ?
B5 B10 B11 B2 -0.5(3) . . . . ?
B12 B10 B11 B2 -100.8(2) . . . . ?
B9 B10 B11 B2 -63.5(2) . . . . ?
B6 B10 B11 B7 100.9(2) . . . . ?
B5 B10 B11 B7 63.3(2) . . . . ?
B12 B10 B11 B7 -36.96(19) . . . . ?
B9 B10 B11 B7 0.3(3) . . . . ?
B6 B10 B11 B12 137.8(2) . . . . ?
B5 B10 B11 B12 100.3(2) . . . . ?
B9 B10 B11 B12 37.31(19) . . . . ?
B4 B8 B12 B7 100.6(2) . . . . ?
B3 B8 B12 B7 37.31(19) . . . . ?
B9 B8 B12 B7 138.5(2) . . . . ?
B4 B8 B12 B10 -0.6(3) . . . . ?
B3 B8 B12 B10 -63.8(3) . . . . ?
B9 B8 B12 B10 37.35(19) . . . . ?
B7 B8 B12 B10 -101.1(2) . . . . ?
B4 B8 B12 B9 -37.9(2) . . . . ?
B3 B8 B12 B9 -101.2(2) . . . . ?
B7 B8 B12 B9 -138.5(2) . . . . ?
B4 B8 B12 B11 63.1(3) . . . . ?
B3 B8 B12 B11 -0.1(3) . . . . ?
B9 B8 B12 B11 101.1(2) . . . . ?
B7 B8 B12 B11 -37.41(19) . . . . ?
B3 B7 B12 B8 -37.52(19) . . . . ?
B11 B7 B12 B8 -138.2(2) . . . . ?
B2 B7 B12 B8 -101.1(2) . . . . ?
B3 B7 B12 B10 63.4(3) . . . . ?
B11 B7 B12 B10 -37.2(2) . . . . ?
B8 B7 B12 B10 100.9(2) . . . . ?
B2 B7 B12 B10 -0.2(3) . . . . ?
B3 B7 B12 B9 -0.3(3) . . . . ?
B11 B7 B12 B9 -101.0(2) . . . . ?
B8 B7 B12 B9 37.2(2) . . . . ?
B2 B7 B12 B9 -63.9(3) . . . . ?
B3 B7 B12 B11 100.7(2) . . . . ?
B8 B7 B12 B11 138.2(2) . . . . ?
B2 B7 B12 B11 37.08(18) . . . . ?
B6 B10 B12 B8 63.5(3) . . . . ?
B5 B10 B12 B8 0.1(3) . . . . ?
B9 B10 B12 B8 -37.3(2) . . . . ?
B11 B10 B12 B8 100.9(2) . . . . ?
B6 B10 B12 B7 -0.3(3) . . . . ?
B5 B10 B12 B7 -63.7(3) . . . . ?
B9 B10 B12 B7 -101.1(2) . . . . ?
B11 B10 B12 B7 37.14(19) . . . . ?
B6 B10 B12 B9 100.8(2) . . . . ?
B5 B10 B12 B9 37.44(19) . . . . ?
B11 B10 B12 B9 138.2(2) . . . . ?
B6 B10 B12 B11 -37.41(19) . . . . ?
B5 B10 B12 B11 -100.8(2) . . . . ?
B9 B10 B12 B11 -138.2(2) . . . . ?
B5 B9 B12 B8 100.8(2) . . . . ?
B4 B9 B12 B8 37.56(19) . . . . ?
B10 B9 B12 B8 138.3(2) . . . . ?
B5 B9 B12 B7 63.5(3) . . . . ?
B4 B9 B12 B7 0.3(3) . . . . ?
B8 B9 B12 B7 -37.3(2) . . . . ?
B10 B9 B12 B7 101.0(2) . . . . ?
B5 B9 B12 B10 -37.6(2) . . . . ?
B4 B9 B12 B10 -100.8(2) . . . . ?
B8 B9 B12 B10 -138.3(2) . . . . ?
B5 B9 B12 B11 -0.1(3) . . . . ?
B4 B9 B12 B11 -63.3(3) . . . . ?
B8 B9 B12 B11 -100.8(2) . . . . ?
B10 B9 B12 B11 37.5(2) . . . . ?
B6 B11 B12 B8 -63.7(3) . . . . ?
B2 B11 B12 B8 0.2(3) . . . . ?
B7 B11 B12 B8 37.5(2) . . . . ?
B10 B11 B12 B8 -101.0(2) . . . . ?
B6 B11 B12 B7 -101.2(2) . . . . ?
B2 B11 B12 B7 -37.36(18) . . . . ?
B10 B11 B12 B7 -138.6(2) . . . . ?
B6 B11 B12 B10 37.30(19) . . . . ?
B2 B11 B12 B10 101.2(2) . . . . ?
B7 B11 B12 B10 138.6(2) . . . . ?
B6 B11 B12 B9 -0.2(3) . . . . ?
B2 B11 B12 B9 63.7(3) . . . . ?
B7 B11 B12 B9 101.1(2) . . . . ?
B10 B11 B12 B9 -37.5(2) . . . . ?
B7 B3 C1 C11 -147.4(2) . . . . ?
B4 B3 C1 C11 110.1(2) . . . . ?
B8 B3 C1 C11 149.5(2) . . . . ?
B2 B3 C1 C11 -107.2(2) . . . . ?
B7 B3 C1 B6 -2.5(3) . . . . ?
B4 B3 C1 B6 -105.0(2) . . . . ?
B8 B3 C1 B6 -65.5(2) . . . . ?
B2 B3 C1 B6 37.73(18) . . . . ?
B7 B3 C1 B4 102.5(2) . . . . ?
B8 B3 C1 B4 39.42(19) . . . . ?
B2 B3 C1 B4 142.7(2) . . . . ?
B7 B3 C1 B2 -40.20(17) . . . . ?
B4 B3 C1 B2 -142.7(2) . . . . ?
B8 B3 C1 B2 -103.3(2) . . . . ?
B7 B3 C1 B5 65.9(2) . . . . ?
B4 B3 C1 B5 -36.5(2) . . . . ?
B8 B3 C1 B5 2.9(3) . . . . ?
B2 B3 C1 B5 106.1(2) . . . . ?
B10 B6 C1 C11 -150.0(2) . . . . ?
B11 B6 C1 C11 146.7(2) . . . . ?
B5 B6 C1 C11 -110.5(2) . . . . ?
B2 B6 C1 C11 107.0(2) . . . . ?
B10 B6 C1 B3 65.4(2) . . . . ?
B11 B6 C1 B3 2.0(2) . . . . ?
B5 B6 C1 B3 104.9(2) . . . . ?
B2 B6 C1 B3 -37.65(18) . . . . ?
B10 B6 C1 B4 -3.1(3) . . . . ?
B11 B6 C1 B4 -66.4(2) . . . . ?
B5 B6 C1 B4 36.4(2) . . . . ?
B2 B6 C1 B4 -106.1(2) . . . . ?
B10 B6 C1 B2 103.0(2) . . . . ?
B11 B6 C1 B2 39.70(17) . . . . ?
B5 B6 C1 B2 142.5(2) . . . . ?
B10 B6 C1 B5 -39.51(18) . . . . ?
B11 B6 C1 B5 -102.8(2) . . . . ?
B2 B6 C1 B5 -142.5(2) . . . . ?
B8 B4 C1 C11 -147.5(2) . . . . ?
B3 B4 C1 C11 -107.9(2) . . . . ?
B5 B4 C1 C11 110.3(2) . . . . ?
B9 B4 C1 C11 149.6(2) . . . . ?
B8 B4 C1 B3 -39.6(2) . . . . ?
B5 B4 C1 B3 -141.8(2) . . . . ?
B9 B4 C1 B3 -102.5(2) . . . . ?
B8 B4 C1 B6 65.7(3) . . . . ?
B3 B4 C1 B6 105.3(2) . . . . ?
B5 B4 C1 B6 -36.5(2) . . . . ?
B9 B4 C1 B6 2.8(3) . . . . ?
B8 B4 C1 B2 -3.5(3) . . . . ?
B3 B4 C1 B2 36.1(2) . . . . ?
B5 B4 C1 B2 -105.7(2) . . . . ?
B9 B4 C1 B2 -66.4(3) . . . . ?
B8 B4 C1 B5 102.2(2) . . . . ?
B3 B4 C1 B5 141.8(2) . . . . ?
B9 B4 C1 B5 39.30(19) . . . . ?
C14 B2 C1 C11 -1.2(3) . . . . ?
B11 B2 C1 C11 -149.5(2) . . . . ?
B3 B2 C1 C11 109.0(2) . . . . ?
B7 B2 C1 C11 148.4(2) . . . . ?
B6 B2 C1 C11 -110.1(2) . . . . ?
C14 B2 C1 B3 -110.2(2) . . . . ?
B11 B2 C1 B3 101.5(2) . . . . ?
B7 B2 C1 B3 39.35(18) . . . . ?
B6 B2 C1 B3 140.84(19) . . . . ?
C14 B2 C1 B6 108.9(2) . . . . ?
B11 B2 C1 B6 -39.36(17) . . . . ?
B3 B2 C1 B6 -140.84(19) . . . . ?
B7 B2 C1 B6 -101.5(2) . . . . ?
C14 B2 C1 B4 -146.2(2) . . . . ?
B11 B2 C1 B4 65.6(2) . . . . ?
B3 B2 C1 B4 -35.9(2) . . . . ?
B7 B2 C1 B4 3.4(3) . . . . ?
B6 B2 C1 B4 104.9(2) . . . . ?
C14 B2 C1 B5 145.0(2) . . . . ?
B11 B2 C1 B5 -3.2(3) . . . . ?
B3 B2 C1 B5 -104.7(2) . . . . ?
B7 B2 C1 B5 -65.4(2) . . . . ?
B6 B2 C1 B5 36.1(2) . . . . ?
B9 B5 C1 C11 -148.9(2) . . . . ?
B10 B5 C1 C11 148.0(2) . . . . ?
B4 B5 C1 C11 -109.4(2) . . . . ?
B6 B5 C1 C11 108.7(2) . . . . ?
B9 B5 C1 B3 -3.0(3) . . . . ?
B10 B5 C1 B3 -66.1(2) . . . . ?
B4 B5 C1 B3 36.6(2) . . . . ?
B6 B5 C1 B3 -105.3(2) . . . . ?
B9 B5 C1 B6 102.3(2) . . . . ?
B10 B5 C1 B6 39.27(19) . . . . ?
B4 B5 C1 B6 141.9(2) . . . . ?
B9 B5 C1 B4 -39.53(19) . . . . ?
B10 B5 C1 B4 -102.6(2) . . . . ?
B6 B5 C1 B4 -141.9(2) . . . . ?
B9 B5 C1 B2 66.0(3) . . . . ?
B10 B5 C1 B2 2.9(3) . . . . ?
B4 B5 C1 B2 105.6(2) . . . . ?
B6 B5 C1 B2 -36.32(19) . . . . ?
B3 C1 C11 C12 88.7(3) . . . . ?
B6 C1 C11 C12 -54.5(3) . . . . ?
B4 C1 C11 C12 160.5(2) . . . . ?
B2 C1 C11 C12 17.4(3) . . . . ?
B5 C1 C11 C12 -126.9(3) . . . . ?
C1 C11 C12 C13 -50.3(3) . . . . ?
C15 O1 C13 C12 175.0(2) . . . . ?
C15 O1 C13 C14 -61.2(3) . . . . ?
C11 C12 C13 O1 -168.8(2) . . . . ?
C11 C12 C13 C14 68.2(3) . . . . ?
O1 C13 C14 B2 -167.1(2) . . . . ?
C12 C13 C14 B2 -47.5(3) . . . . ?
C1 B2 C14 C13 15.7(3) . . . . ?
B11 B2 C14 C13 155.5(2) . . . . ?
B3 B2 C14 C13 -52.1(3) . . . . ?
B7 B2 C14 C13 -125.3(3) . . . . ?
B6 B2 C14 C13 83.0(3) . . . . ?
